data_2007620
loop_
_publ_author_name
'Ercan, Filiz'
'Atakol, Orhan'

_publ_section_title
;A Linear Trinuclear Ni^II^--Mn^II^--Ni^II^ Complex with a \m-Acetato Bridge:
 Bis{(\m-acetato)[\m-bis(salicylidene)-1,3-propanediaminato](<i>N</i>,<i>N</i>-dimethylformamide)nickel(II)}manganese(II)
;
_journal_issue 9
_journal_name_full 'Acta Crystallographica Section C'
_journal_page_first 1268
_journal_page_last 1270
_journal_paper_doi 10.1107/S0108270198003679
_journal_volume 54
_journal_year 1998
_chemical_formula_moiety '[Mn Ni2 (C2 H3 O2)2 (C3 H7 NO)2 (C17 H16 N2 O2)2]'
_chemical_formula_sum 'C44 H52 Mn N6 Ni2 O10'
_chemical_formula_weight 997.30
_space_group_IT_number 2
_symmetry_cell_setting triclinic
_symmetry_space_group_name_Hall '-P 1'
_symmetry_space_group_name_H-M 'P -1'
_atom_type_scat_source IntTabIV
_cell_angle_alpha 112.37(3)
_cell_angle_beta 100.77(3)
_cell_angle_gamma 90.20(3)
_cell_formula_units_Z 1
_cell_length_a 9.614(4)
_cell_length_b 10.664(4)
_cell_length_c 12.260(3)
_cell_measurement_reflns_used 25
_cell_measurement_temperature 295
_cell_measurement_theta_max 18
_cell_measurement_theta_min 10
_cell_volume 1138.0(8)
_computing_data_collection 'CAD-4 Express (Enraf-Nonius, 1993)'
_computing_data_reduction 'MolEN (Fair, 1990)'
_computing_molecular_graphics 'ORTEPII (Johnson, 1976) in MolEN'
_computing_publication_material MolEN
_computing_structure_refinement 'LSFM in MolEN'
_computing_structure_solution 'SIMPEL in MolEN'
_diffrn_measurement_device 'Enraf-Nonius CAD-4'
_diffrn_measurement_method '\w/2\q scans'
_diffrn_radiation_type MoK\a
_diffrn_radiation_wavelength 0.71073
_diffrn_reflns_av_R_equivalents 0.011
_diffrn_reflns_limit_h_max 11
_diffrn_reflns_limit_h_min -11
_diffrn_reflns_limit_k_max 0
_diffrn_reflns_limit_k_min -13
_diffrn_reflns_limit_l_max 15
_diffrn_reflns_limit_l_min -14
_diffrn_reflns_number 4862
_diffrn_reflns_theta_max 26.3
_diffrn_reflns_theta_min 2.2
_diffrn_standards_decay_% 1.4
_diffrn_standards_interval_time 120
_diffrn_standards_number 3
_exptl_absorpt_coefficient_mu 1.15
_exptl_absorpt_correction_T_max 0.831
_exptl_absorpt_correction_T_min 0.776
_exptl_absorpt_correction_type 'empirical via \y scans (Fair, 1990)'
_exptl_crystal_colour green
_exptl_crystal_density_diffrn 1.46
_exptl_crystal_density_meas ?
_exptl_crystal_description prismatic
_exptl_crystal_F_000 519
_exptl_crystal_size_max 0.32
_exptl_crystal_size_mid 0.20
_exptl_crystal_size_min 0.16
_refine_diff_density_max 0.37
_refine_diff_density_min -0.09
_refine_ls_extinction_method none
_refine_ls_goodness_of_fit_obs 1.10
_refine_ls_hydrogen_treatment 'H atoms: see text'
_refine_ls_number_parameters 286
_refine_ls_number_reflns 3569
_refine_ls_R_factor_obs .031
_refine_ls_shift/esd_max 0.002
_refine_ls_structure_factor_coef F
_refine_ls_weighting_details 'w = 1/[\sF^2^+(0.02F)^2^+0.10]'
_refine_ls_weighting_scheme calc
_refine_ls_wR_factor_obs .040
_reflns_number_observed 3569
_reflns_number_total 4604
_reflns_observed_criterion I>\s(I)
_cod_data_source_file fr1111.cif
_cod_data_source_block NIMNAST
_cod_depositor_comments
;
The following automatic conversions were performed:

'_exptl_crystal_density_meas' value 'not measured' was changed to '?'
- the value is perceived as not measured.

Automatic conversion script
Id: cif_fix_values 3008 2015-01-20 13:52:24Z robertas 

The following automatic conversions were performed:

'_refine_ls_weighting_scheme' value 'w = 1/[\sF^2^+(0.02F)^2^+0.10]'
was changed to 'calc'. New tag '_refine_ls_weighting_details' was
created. The value of the new tag was set to 'w =
1/[\sF^2^+(0.02F)^2^+0.10]'.

Automatic conversion script
Id: cif_fix_values 3143 2015-03-26 13:38:13Z robertas 
;
_cod_original_cell_volume 1137.9(4)
_cod_database_code 2007620

loop_
_symmetry_equiv_pos_as_xyz
x,y,z
-x,-y,-z

loop_
_atom_site_aniso_label
_atom_site_aniso_U_11
_atom_site_aniso_U_22
_atom_site_aniso_U_33
_atom_site_aniso_U_12
_atom_site_aniso_U_13
_atom_site_aniso_U_23
_atom_site_aniso_type_symbol
Ni .03040(10) .03210(10) .03170(10) .00540(10) .00350(10) .01436(9) Ni
Mn .0319(2) .0313(2) .0307(2) .0040(2) .0004(2) .0145(2) Mn
O1 .0407(9) .0305(7) .0358(7) .0039(7) -.0025(7) .0124(5) O
O2 .0317(8) .0360(7) .0452(7) .0011(6) .0022(6) .0215(5) O
O3 .0428(9) .0532(9) .0385(7) .0102(8) .0074(7) .0215(6) O
O4 .0407(8) .0524(8) .0391(7) .0136(7) .0116(6) .0222(6) O
O5 .0481(9) .0525(9) .0451(8) .0171(8) .0172(7) .0218(6) O
N1 .0400(10) .0379(9) .0381(8) .0106(8) .0094(8) .0191(6) N
N2 .0321(9) .0460(10) .0344(8) .0068(8) .0031(8) .0159(7) N
N3 .0500(10) .0480(10) .0450(10) .0090(10) .0139(9) .0098(9) N
C1 .0390(10) .0340(10) .0360(10) -.0019(9) .0046(9) .0144(7) C
C2 .055(2) .0360(10) .0500(10) .0030(10) -.0020(10) .0157(9) C
C3 .076(2) .0350(10) .058(2) .0110(10) .004(2) .0140(10) C
C4 .076(2) .0350(10) .054(2) -.0010(10) -.003(2) .0030(10) C
C5 .056(2) .0430(10) .0440(10) -.0070(10) -.0030(10) .0100(10) C
C6 .0400(10) .0360(10) .0360(10) -.0030(10) .0026(9) .0130(8) C
C7 .0330(10) .0510(10) .0350(10) -.0020(10) -.0010(9) .0176(8) C
C8 .0360(10) .0560(10) .0530(10) .0100(10) -.0020(10) .0170(10) C
C9 .0490(10) .0660(10) .0530(10) .0200(10) .0000(10) .0320(10) C
C10 .0430(10) .0470(10) .0630(10) .0180(10) .0100(10) .0284(9) C
C11 .0520(10) .0360(10) .0420(10) .0110(10) .0140(10) .0202(8) C
C12 .0430(10) .0310(10) .0380(10) .0030(10) .0116(9) .0117(8) C
C13 .059(2) .0410(10) .0500(10) .0000(10) .0160(10) .0196(9) C
C14 .0540(10) .0500(10) .0610(10) -.0110(10) .0160(10) .0200(10) C
C15 .0380(10) .0530(10) .0600(10) -.0060(10) .0110(10) .0140(10) C
C16 .0390(10) .0410(10) .0510(10) .0020(10) .0060(10) .0171(9) C
C17 .0370(10) .0310(10) .0320(10) .0021(9) .0071(9) .0087(8) C
C18 .0410(10) .0500(10) .0400(10) .0080(10) .0120(9) .0194(9) C
C19 .086(2) .202(3) .0770(10) .075(2) .0510(10) .0880(10) C
C20 .0450(10) .0490(10) .0430(10) .0050(10) .0110(10) .0174(9) C
C21 .083(2) .091(2) .093(3) .047(2) .025(2) .008(2) C
C22 .075(2) .072(2) .0430(10) -.009(2) .0120(10) .0100(10) C

loop_
_atom_site_label
_atom_site_fract_x
_atom_site_fract_y
_atom_site_fract_z
_atom_site_thermal_displace_type
_atom_site_calc_flag
_atom_site_calc_attached_atom
_atom_site_type_symbol
Mn 0 0 0 Beq . . Mn
Ni .21237(3) -.09862(3) .17202(2) Beq . . Ni
O1 .1685(2) .0820(2) .15840(10) Beq . . O
O2 .0151(2) -.1589(2) .06990(10) Beq . . O
O3 .1676(2) -.0911(2) -.0974(2) Beq . . O
O4 .3132(2) -.1605(2) .02960(10) Beq . . O
O5 .1294(2) -.0285(2) .3376(2) Beq . . O
N1 .2285(2) -.2823(2) .1825(2) Beq . . N
N2 .4016(2) -.0084(2) .2827(2) Beq . . N
N3 .0039(3) .1360(2) .4439(2) Beq . . N
C1 .2047(3) .2001(2) .2480(2) Beq . . C
C2 .1198(3) .3088(3) .2563(3) Beq . . C
C3 .1537(4) .4328(3) .3509(3) Beq . . C
C4 .2744(4) .4563(3) .4392(3) Beq . . C
C5 .3614(3) .3528(3) .4320(3) Beq . . C
C6 .3283(3) .2230(2) .3389(2) Beq . . C
C7 .4245(3) .1198(3) .3424(2) Beq . . C
C8 .5156(3) -.0947(3) .2988(3) Beq . . C
C9 .4631(3) -.2145(3) .3216(3) Beq . . C
C10 .3699(3) -.3248(3) .2142(3) Beq . . C
C11 .1218(3) -.3663(3) .1597(2) Beq . . C
C12 -.0266(3) -.3482(2) .1221(2) Beq . . C
C13 -.1284(3) -.4408(3) .1256(2) Beq . . C
C14 -.2713(3) -.4351(3) .0903(3) Beq . . C
C15 -.3172(3) -.3373(3) .0462(3) Beq . . C
C16 -.2214(3) -.2459(3) .0397(2) Beq . . C
C17 -.0744(3) -.2477(2) .0780(2) Beq . . C
C18 .2781(3) -.1405(3) -.0652(2) Beq . . C
C19 .3824(4) -.1788(5) -.1484(3) Beq . . C
C20 .0244(3) .0366(3) .3440(2) Beq . . C
C21 -.1222(4) .2079(4) .4448(4) Beq . . C
C22 .1127(4) .1850(4) .5518(3) Beq . . C
H2 .036 .289 .193 Beq . . H
H3 .098 .508 .356 Beq . . H
H4 .299 .533 .501 Beq . . H
H5 .447 .375 .492 Beq . . H
H13 -.084 -.512 .152 Beq . . H
H14 -.338 -.499 .093 Beq . . H
H15 -.420 -.336 .025 Beq . . H
H16 -.250 -.182 .007 Beq . . H
H102 .364 -.406 .229 Beq . . H
H11 .138 -.456 .173 Beq . . H
H82 .586 -.046 .361 Beq . . H
H7 .518 .144 .392 Beq . . H
H81 .545 -.124 .226 Beq . . H
H91 .540 -.252 .350 Beq . . H
H20 -.053 .021 .275 Beq . . H
H101 .412 -.347 .145 Beq . . H
H92 .413 -.185 .387 Beq . . H
H221 .081 .256 .615 Beq . . H
H222 .138 .113 .579 Beq . . H
H223 .196 .219 .537 Beq . . H
H211 -.122 .276 .522 Beq . . H
H212 -.130 .251 .388 Beq . . H
H213 -.206 .146 .421 Beq . . H
H191 .463 -.215 -.116 Beq . . H
H192 .338 -.245 -.226 Beq . . H
H193 .415 -.100 -.160 Beq . . H

loop_
_geom_angle_atom_site_label_1
_geom_angle_atom_site_label_2
_geom_angle_atom_site_label_3
_geom_angle
_geom_angle_publ_flag
O1 Ni O2 82.98(7) yes
O1 Ni O4 93.66(8) yes
O1 Ni O5 88.22(8) yes
O1 Ni N1 172.58(8) yes
O1 Ni N2 88.93(8) no
O2 Ni O4 95.10(7) yes
O2 Ni O5 91.55(7) yes
O2 Ni N1 90.38(7) no
O2 Ni N2 171.23(8) yes
O4 Ni O5 173.26(7) no
O4 Ni N1 90.23(8) yes
O4 Ni N2 88.77(8) yes
O5 Ni N1 88.64(8) yes
O5 Ni N2 84.79(8) yes
N1 Ni N2 97.49(9) yes
O1 Mn O2 76.66(6) yes
O1 Mn O3 85.95(6) yes
O2 Mn O3 87.74(7) yes
Ni O1 Mn 96.49(6) yes
Ni O1 C1 123.4(2) yes
Mn O1 C1 135.9(2) yes
Ni O2 Mn 96.95(7) yes
Ni O2 C17 124.7(2) no
Mn O2 C17 136.3(2) no
Mn O3 C18 130.5(2) yes
Ni O4 C18 126.3(2) no
Ni O5 C20 119.6(2) no
Ni N1 C10 118.9(2) no
Ni N1 C11 123.5(2) no
C10 N1 C11 117.5(2) no
Ni N2 C7 123.2(2) no
Ni N2 C8 118.70(10) no
C7 N2 C8 118.1(2) no
C20 N3 C21 121.1(3) no
C20 N3 C22 121.4(3) no
C21 N3 C22 117.2(2) no
O1 C1 C2 120.0(2) no
O1 C1 C6 122.1(2) no
C2 C1 C6 117.9(2) no
C1 C2 C3 121.1(3) no
C1 C2 H2 115.6 no
C3 C2 H2 123.3 no
C2 C3 C4 121.3(3) no
C2 C3 H3 121.6 no
C4 C3 H3 116.9 no
C3 C4 C5 118.9(2) no
C3 C4 H4 124.5 no
C5 C4 H4 116.6 no
C4 C5 C6 121.6(3) no
C4 C5 H5 116.4 no
C6 C5 H5 122.0 no
C1 C6 C5 119.1(2) no
C1 C6 C7 123.8(2) no
C5 C6 C7 117.1(2) no
N2 C7 C6 127.2(2) no
N2 C7 H7 112.0 no
C6 C7 H7 120.8 no
N2 C8 C9 112.2(2) no
N2 C8 H82 110.2 no
N2 C8 H81 103.2 no
C9 C8 H82 108.6 no
C9 C8 H81 110.4 no
H82 C8 H81 112.2 no
C8 C9 C10 115.6(3) no
C8 C9 H91 108.9 no
C8 C9 H92 110.9 no
C10 C9 H91 109.0 no
C10 C9 H92 108.7 no
H91 C9 H92 103.0 no
N1 C10 C9 112.4(2) no
N1 C10 H102 111.1 no
N1 C10 H101 106.8 no
C9 C10 H102 109.8 no
C9 C10 H101 109.7 no
H102 C10 H101 106.9 no
N1 C11 C12 127.1(3) no
N1 C11 H11 119.2 no
C12 C11 H11 113.6 no
C11 C12 C13 117.2(3) no
C11 C12 C17 124.4(3) no
C13 C12 C17 118.4(2) no
C12 C13 C14 122.3(3) no
C12 C13 H13 112.1 no
C14 C13 H13 125.5 no
C13 C14 C15 118.9(3) no
C13 C14 H14 120.9 no
C15 C14 H14 120.1 no
C14 C15 C16 120.7(3) no
C14 C15 H15 115.3 no
C16 C15 H15 123.9 no
C15 C16 C17 121.4(3) no
C15 C16 H16 121.6 no
C17 C16 H16 116.9 no
O2 C17 C12 121.8(2) no
O2 C17 C16 120.0(3) no
C12 C17 C16 118.2(3) no
O3 C18 O4 127.1(3) no
O3 C18 C19 117.3(3) no
O4 C18 C19 115.6(3) no
C18 C19 H191 110.7 no
C18 C19 H192 110.6 no
C18 C19 H193 110.3 no
H191 C19 H192 108.8 no
H191 C19 H193 108.3 no
H192 C19 H193 108.0 no
O5 C20 N3 124.1(2) no
O5 C20 H20 123.0 no
N3 C20 H20 112.8 no
N3 C21 H211 111.8 no
N3 C21 H212 110.3 no
N3 C21 H213 111.0 no
H211 C21 H212 108.4 no
H211 C21 H213 108.1 no
H212 C21 H213 107.0 no
N3 C22 H221 111.0 no
N3 C22 H222 110.5 no
N3 C22 H223 110.4 no
H221 C22 H222 108.3 no
H221 C22 H223 108.6 no
H222 C22 H223 108.0 no

loop_
_geom_bond_atom_site_label_1
_geom_bond_atom_site_label_2
_geom_bond_site_symmetry_1
_geom_bond_site_symmetry_2
_geom_bond_distance
_geom_bond_publ_flag
Ni Mn . . 3.133(2) yes
Ni O1 . . 2.035(2) yes
Ni O2 . . 2.017(2) yes
Ni O4 . . 2.046(2) yes
Ni O5 . . 2.184(2) yes
Ni N1 . . 2.016(2) yes
Ni N2 . . 2.036(2) yes
Mn O1 . . 2.1630(10) yes
Mn O2 . . 2.166(2) yes
Mn O3 . . 2.194(2) yes
O1 C1 . . 1.309(2) yes
O2 C17 . . 1.320(3) yes
O3 C18 . . 1.251(3) yes
O4 C18 . . 1.247(4) yes
O5 C20 . . 1.226(3) yes
N1 C10 . . 1.465(3) yes
N1 C11 . . 1.276(3) no
N2 C7 . . 1.276(3) no
N2 C8 . . 1.467(4) no
N3 C20 . . 1.328(3) no
N3 C21 . . 1.436(5) no
N3 C22 . . 1.439(4) no
C1 C2 . . 1.403(4) no
C1 C6 . . 1.418(3) no
C2 C3 . . 1.374(3) no
C2 H2 . . .968 no
C3 C4 . . 1.380(5) no
C3 H3 . . .958 no
C4 C5 . . 1.373(5) no
C4 H4 . . .871 no
C5 C6 . . 1.406(3) no
C5 H5 . . .955 no
C6 C7 . . 1.448(4) no
C7 H7 . . .958 no
C8 C9 . . 1.512(5) no
C8 H82 . . .906 no
C8 H81 . . .928 no
C9 C10 . . 1.514(3) yes
C9 H91 . . .917 no
C9 H92 . . .961 no
C10 H102 . . .956 no
C10 H101 . . .959 no
C11 C12 . . 1.452(4) yes
C11 H11 . . 1.040 no
C12 C13 . . 1.405(4) no
C12 C17 . . 1.416(4) no
C13 C14 . . 1.371(4) no
C13 H13 . . .997 no
C14 C15 . . 1.385(5) no
C14 H14 . . .946 no
C15 C16 . . 1.373(5) no
C15 H15 . . .974 no
C16 C17 . . 1.406(3) no
C16 H16 . . .933 no
C18 C19 . . 1.510(5) yes
C19 H191 . . .952 no
C19 H192 . . .955 no
C19 H193 . . .962 no
C20 H20 . . .972 no
C21 H211 . . .950 no
C21 H212 . . .963 no
C21 H213 . . .966 no
C22 H221 . . .953 no
C22 H222 . . .961 no
C22 H223 . . .957 no

loop_
_geom_torsion_atom_site_label_1
_geom_torsion_atom_site_label_2
_geom_torsion_atom_site_label_3
_geom_torsion_atom_site_label_4
_geom_torsion
_geom_torsion_publ_flag
O2 Ni O1 Mn -20.30(10) no
O2 Ni O1 C1 139.9(2) no
O4 Ni O1 Mn 74.4(7) no
O4 Ni O1 C1 -125.4(2) no
O5 Ni O1 Mn -112.10(10) no
O5 Ni O1 C1 48.1(2) no
N1 Ni O1 Mn -47.1(6) no
N1 Ni O1 C1 113.1(6) no
N2 Ni O1 Mn 163.10(10) no
N2 Ni O1 C1 -36.7(2) no
O1 Ni O2 Mn 20.30(10) no
O1 Ni O2 C17 -145.7(2) no
O4 Ni O2 Mn -72.80(10) no
O4 Ni O2 C17 121.2(2) no
O5 Ni O2 Mn 108.30(10) no
O5 Ni O2 C17 -57.7(2) no
N1 Ni O2 Mn -163.00(10) no
N1 Ni O2 C17 31.0(2) no
N2 Ni O2 Mn 43.1(5) no
N2 Ni O2 C17 -122.8(5) no
O1 Ni O4 C18 -37.9(2) no
O2 Ni O4 C18 45.4(2) no
O5 Ni O4 C18 -143.9(6) no
N1 Ni O4 C18 135.8(2) no
N2 Ni O4 C18 -126.7(2) no
O1 Ni O5 C20 39.1(2) no
O2 Ni O5 C20 -43.9(2) no
O4 Ni O5 C20 145.4(6) no
N1 Ni O5 C20 -134.2(2) no
N2 Ni O5 C20 128.2(2) no
O1 Ni N1 C10 -173.6(5) no
O1 Ni N1 C11 8.4(7) no
O2 Ni N1 C10 159.9(2) no
O2 Ni N1 C11 -18.1(2) no
O4 Ni N1 C10 64.8(2) no
O4 Ni N1 C11 -113.2(2) no
O5 Ni N1 C10 -108.6(2) no
O5 Ni N1 C11 73.4(2) no
N2 Ni N1 C10 -24.0(2) no
N2 Ni N1 C11 158.0(2) no
O1 Ni N2 C7 22.7(2) no
O1 Ni N2 C8 -159.9(2) no
O2 Ni N2 C8 177.5(4) no
O4 Ni N2 C7 116.3(2) no
O4 Ni N2 C8 -66.2(2) no
O5 Ni N2 C7 -65.6(2) no
O5 Ni N2 C8 111.8(2) no
N1 Ni N2 C7 -153.6(2) no
N1 Ni N2 C8 23.9(2) no
O2 Mn O1 Ni 19.20(10) no
O2 Mn O1 C1 -136.7(2) no
O3 Mn O1 Ni -69.40(10) no
O3 Mn O1 C1 134.6(2) no
O1 Mn O2 Ni -19.40(10) no
O1 Mn O2 C17 143.8(2) no
O3 Mn O2 Ni 66.90(10) no
O3 Mn O2 C17 -129.8(2) no
O1 Mn O3 C18 36.3(2) no
O2 Mn O3 C18 -40.4(2) no
Ni O1 C1 C2 -148.7(2) no
Ni O1 C1 C6 31.1(3) no
Mn O1 C1 C2 2.33(4) no
Mn O1 C1 C6 -177.9(2) no
Ni O2 C17 C12 -25.6(3) no
Ni O2 C17 C16 155.9(2) no
Mn O2 C17 C12 174.8(2) no
Mn O2 C17 C16 -3.8(3) no
Mn O3 C18 O4 7.0(4) no
Mn O3 C18 C19 -172.1(2) no
Ni O4 C18 O3 -7.6(4) no
Ni O4 C18 C19 171.5(2) no
Ni O5 C20 N3 -145.6(2) no
Ni O5 C20 H20 33.4 no
Ni N1 C10 C9 46.9(3) no
Ni N1 C10 H102 170.4 no
Ni N1 C10 H101 -73.5 no
C11 N1 C10 C9 -135.0(2) no
C11 N1 C10 H102 -11.5 no
C11 N1 C10 H101 104.6 no
Ni N1 C11 H11 -175.6 no
C10 N1 C11 C12 -177.5(2) no
C10 N1 C11 H11 6.4 no
Ni N2 C7 C6 -3.5(4) no
Ni N2 C7 H7 177.4 no
C8 N2 C7 C6 179.0(2) no
Ni N2 C8 C9 -46.4(3) no
Ni N2 C8 H82 -167.5 no
Ni N2 C8 H81 72.4 no
C7 N2 C8 C9 131.2(3) no
C7 N2 C8 H82 10.1 no
C7 N2 C8 H81 -110.0 no
C21 N3 C20 O5 -179.9(3) no
C22 N3 C20 O5 6.4(5) no
C22 N3 C20 H20 -172.8 no
C20 N3 C21 H211 179.9 no
C20 N3 C21 H212 -59.4 no
C20 N3 C21 H213 59.1 no
C22 N3 C21 H211 -6.1 no
C22 N3 C21 H212 114.6 no
C22 N3 C21 H213 -126.9 no
C20 N3 C22 H221 -180.0 no
C20 N3 C22 H222 -59.8 no
C20 N3 C22 H223 59.6 no
C21 N3 C22 H221 6.1 no
C21 N3 C22 H222 126.3 no
C21 N3 C22 H223 -114.4 no
O1 C1 C2 C3 178.6(3) no
C6 C1 C2 H2 179.9 no
O1 C1 C6 C5 179.4(2) no
C2 C1 C6 C7 179.3(3) no
C1 C2 C3 H3 178.0 no
H2 C2 C3 C4 -179.4 no
H2 C2 C3 H3 -3.2 no
C2 C3 C4 H4 -178.7 no
H3 C3 C4 C5 -176.6 no
H3 C3 C4 H4 5.0 no
C3 C4 C5 H5 176.0 no
H4 C4 C5 C6 176.7 no
H4 C4 C5 H5 -5.5 no
C4 C5 C6 C7 -177.7(3) no
H5 C5 C6 C1 -175.3 no
H5 C5 C6 C7 4.6 no
C1 C6 C7 N2 -14.8(4) no
C1 C6 C7 H7 164.2 no
C5 C6 C7 N2 165.2(3) no
C5 C6 C7 H7 -15.8 no
N2 C8 C9 C10 71.5(3) no
N2 C8 C9 H91 -165.4 no
N2 C8 C9 H92 -52.7 no
H82 C8 C9 C10 -166.5 no
H82 C8 C9 H91 -43.3 no
H82 C8 C9 H92 69.3 no
H81 C8 C9 C10 -43.0 no
H81 C8 C9 H91 80.1 no
H81 C8 C9 H92 -167.2 no
C8 C9 C10 N1 -71.8(3) no
C8 C9 C10 H102 164.0 no
C8 C9 C10 H101 46.8 no
H91 C9 C10 N1 165.1 no
H91 C9 C10 H102 40.9 no
H91 C9 C10 H101 -76.2 no
H92 C9 C10 N1 53.6 no
H92 C9 C10 H102 -70.7 no
H92 C9 C10 H101 172.2 no
N1 C11 C12 C13 -167.3(2) no
N1 C11 C12 C17 15.4(4) no
H11 C11 C12 C13 9.0 no
H11 C11 C12 C17 -168.3 no
C11 C12 C13 C14 -178.8(2) no
C17 C12 C13 H13 175.4 no
C11 C12 C17 C16 177.1(2) no
C13 C12 C17 O2 -178.7(2) no
C12 C13 C14 H14 179.4 no
H13 C13 C14 C15 -174.3 no
H13 C13 C14 H14 3.1 no
C13 C14 C15 H15 -178.0 no
H14 C14 C15 C16 -178.5 no
H14 C14 C15 H15 4.6 no
C14 C15 C16 H16 176.8 no
H15 C15 C16 C17 176.2 no
H15 C15 C16 H16 -6.4 no
C15 C16 C17 O2 179.6(2) no
H16 C16 C17 C12 -176.4 no
O3 C18 C19 H191 179.8 no
O3 C18 C19 H192 -59.5 no
O3 C18 C19 H193 60.0 no
O4 C18 C19 H192 121.3 no
O4 C18 C19 H193 -119.2 no
